data_4109854
loop_
_publ_author_name
'Tsuyoshi Murata'
'Yasushi Morita'
'Yumi Yakiyama'
'Kozo Fukui'
'Hideki Yamochi'
'Gunzi Saito'
'Kazuhiro Nakasuji'

_publ_contact_author_address
;
    ENTER ADDRESS
;
_publ_contact_author_email morita@chem.sci.osaka-u.ac.jp
_publ_contact_author_fax +81-6-6850-5395
_publ_contact_author_name 'Morita Yasushi'
_publ_contact_author_phone +81-6-6850-5393
_publ_section_title
;
 Hydrogen-Bond Interaction in Organic Conductors: Redox Activation,
 Molecular Recognition, Structural Regulation, and Proton Transfer in
 Donor-Acceptor Charge-Transfer Complexes of TTF-Imidazole
;
_journal_name_full 'Journal of the American Chemical Society'
_journal_page_first 10837
_journal_page_last 10846
_journal_paper_doi 10.1021/ja072607m
_journal_volume 129
_journal_year 2007
_chemical_formula_moiety 'C9 H7 N2 S4 2+, C6 N2 O8 2-, C2 H3 N1'
_chemical_formula_sum 'C17 H10 N5 O8 S4'
_chemical_formula_weight 540.58
_chemical_name_common TTFIm-NA
_space_group_IT_number 2
_symmetry_cell_setting triclinic
_symmetry_Int_Tables_number 2
_symmetry_space_group_name_Hall '-P 1'
_symmetry_space_group_name_H-M 'P -1'
_audit_creation_date 'Sun Jun  4 00:33:40 2006'
_audit_creation_method 'by teXsan'
_cell_angle_alpha 81.89(2)
_cell_angle_beta 66.33(2)
_cell_angle_gamma 65.98(2)
_cell_formula_units_Z 2
_cell_length_a 9.543(4)
_cell_length_b 11.055(5)
_cell_length_c 11.867(5)
_cell_measurement_reflns_used 2262
_cell_measurement_temperature 200.2
_cell_measurement_theta_max 27.5
_cell_measurement_theta_min 4.2
_cell_volume 1047.0(8)
_computing_cell_refinement CRYSTALCLEAR
_computing_data_collection CRYSTALCLEAR
_computing_data_reduction 'teXsan Ver. 2.0'
_computing_molecular_graphics 'Ortep-3 for Windows'
_computing_publication_material 'teXsan Ver. 2.0'
_computing_structure_refinement 'teXsan Ver. 2.0'
_computing_structure_solution SHELXS86
_diffrn_detector_area_resol_mean 14.63
_diffrn_measured_fraction_theta_full 0.9819
_diffrn_measured_fraction_theta_max 0.9819
_diffrn_measurement_device_type 'Rigaku/MSC Mercury CCD'
_diffrn_measurement_method \w
_diffrn_radiation_type 'Mo K\a'
_diffrn_radiation_wavelength 0.7107
_diffrn_reflns_av_R_equivalents 0.019
_diffrn_reflns_limit_h_max 12
_diffrn_reflns_limit_h_min -12
_diffrn_reflns_limit_k_max 13
_diffrn_reflns_limit_k_min -14
_diffrn_reflns_limit_l_max 15
_diffrn_reflns_limit_l_min -15
_diffrn_reflns_number 10299
_diffrn_reflns_theta_full 27.48
_diffrn_reflns_theta_max 27.48
_exptl_absorpt_coefficient_mu 0.513
_exptl_absorpt_correction_T_max 0.975
_exptl_absorpt_correction_T_min 0.824
_exptl_absorpt_correction_type multi-scan
_exptl_absorpt_process_details '(Jacobson, 1998)'
_exptl_crystal_colour BLACK
_exptl_crystal_density_diffrn 1.715
_exptl_crystal_description Platelet
_exptl_crystal_F_000 550.00
_exptl_crystal_size_max 0.400
_exptl_crystal_size_mid 0.200
_exptl_crystal_size_min 0.050
_refine_diff_density_max 0.82
_refine_diff_density_min -0.47
_refine_ls_extinction_method none
_refine_ls_goodness_of_fit_ref 2.525
_refine_ls_hydrogen_treatment noref
_refine_ls_number_parameters 307
_refine_ls_number_reflns 3126
_refine_ls_R_factor_gt 0.0636
_refine_ls_shift/su_max 0.0021
_refine_ls_structure_factor_coef Fsqd
_refine_ls_weighting_details 'w = 1/[\s^2^(Fo^2^) + (0.03000(Max(Fo^2^,0) + 2Fc^2^)/3)^2^]'
_refine_ls_weighting_scheme calc
_refine_ls_wR_factor_ref 0.1538
_reflns_number_gt 3126
_reflns_number_total 4716
_reflns_threshold_expression F^2^>3.0\s(F^2^)
_cod_data_source_file ja072607msi20070707_051907.cif
_cod_data_source_block TTF2Im-NA
_cod_original_cell_volume 1046.9(8)
_cod_original_sg_symbol_H-M 'P -1 '
_cod_original_formula_sum 'C17 H10 N5 O8 S4 '
_cod_database_code 4109854

loop_
_symmetry_equiv_pos_as_xyz
x,y,z
-x,-y,-z

loop_
_atom_site_label
_atom_site_type_symbol
_atom_site_fract_x
_atom_site_fract_y
_atom_site_fract_z
_atom_site_U_iso_or_equiv
_atom_site_adp_type
_atom_site_occupancy
_atom_site_symmetry_multiplicity
_atom_site_calc_flag
S(1) S 0.2135(1) 0.82366(9) 0.59982(8) 0.0361(2) Uani 1.00 1 d
S(2) S 0.1036(1) 0.74847(8) 0.43297(8) 0.0335(2) Uani 1.00 1 d
S(3) S -0.1643(1) 1.01483(9) 0.75465(8) 0.0356(2) Uani 1.00 1 d
S(4) S -0.2781(1) 0.92547(9) 0.60174(9) 0.0412(2) Uani 1.00 1 d
O(1) O 0.6999(3) 0.6286(2) 0.1338(2) 0.0400(6) Uani 1.00 1 d
O(2) O 0.6235(3) 0.4245(2) 0.2385(2) 0.0342(6) Uani 1.00 1 d
O(3) O 0.6818(3) 0.2960(2) -0.1461(2) 0.0442(6) Uani 1.00 1 d
O(4) O 0.7902(3) 0.4851(2) -0.2527(2) 0.0428(6) Uani 1.00 1 d
O(5) O 0.5438(3) 0.2249(3) 0.2106(2) 0.0504(7) Uani 1.00 1 d
O(6) O 0.7054(4) 0.1233(2) 0.0362(2) 0.0521(7) Uani 1.00 1 d
O(7) O 0.9210(4) 0.6582(3) -0.2015(3) 0.0798(9) Uani 1.00 1 d
O(8) O 0.6859(3) 0.7888(3) -0.0770(3) 0.0525(7) Uani 1.00 1 d
N(1) N 0.6689(3) 0.6161(3) 0.3661(2) 0.0347(7) Uani 1.00 1 d
N(2) N 0.5886(3) 0.6564(3) 0.5602(2) 0.0332(7) Uani 1.00 1 d
N(3) N 0.6334(3) 0.2251(3) 0.1017(3) 0.0362(7) Uani 1.00 1 d
N(4) N 0.7872(4) 0.6778(3) -0.1169(3) 0.0409(8) Uani 1.00 1 d
N(5) N -0.8350(6) 1.1181(5) 0.7255(5) 0.099(2) Uani 1.00 1 d
C(1) C 0.8089(4) 0.5843(4) 0.3912(3) 0.0379(9) Uani 1.00 1 d
C(2) C 0.7596(4) 0.6091(3) 0.5114(3) 0.0363(8) Uani 1.00 1 d
C(3) C 0.5365(4) 0.6602(3) 0.4703(3) 0.0316(8) Uani 1.00 1 d
C(4) C 0.3636(4) 0.7076(3) 0.4827(3) 0.0308(8) Uani 1.00 1 d
C(5) C 0.3099(4) 0.6746(3) 0.4066(3) 0.0324(8) Uani 1.00 1 d
C(6) C 0.0517(4) 0.8397(3) 0.5619(3) 0.0294(7) Uani 1.00 1 d
C(7) C -0.1127(4) 0.9174(3) 0.6315(3) 0.0313(8) Uani 1.00 1 d
C(8) C -0.3754(4) 1.0719(3) 0.7953(3) 0.0405(9) Uani 1.00 1 d
C(9) C -0.4276(4) 1.0299(4) 0.7255(3) 0.0414(9) Uani 1.00 1 d
C(10) C 0.7014(4) 0.5514(3) 0.0654(3) 0.0329(8) Uani 1.00 1 d
C(11) C 0.6569(4) 0.4329(3) 0.1259(3) 0.0267(7) Uani 1.00 1 d
C(12) C 0.6623(4) 0.3423(3) 0.0488(3) 0.0310(8) Uani 1.00 1 d
C(13) C 0.6958(4) 0.3620(3) -0.0793(3) 0.0325(8) Uani 1.00 1 d
C(14) C 0.7504(4) 0.4762(3) -0.1403(3) 0.0339(8) Uani 1.00 1 d
C(15) C 0.7466(4) 0.5640(3) -0.0621(3) 0.0327(8) Uani 1.00 1 d
C(16) C -0.8736(5) 1.1434(5) 0.8249(5) 0.069(1) Uani 1.00 1 d
C(17) C -0.9155(5) 1.1742(5) 0.9510(5) 0.077(2) Uani 1.00 1 d
H(1) H 0.6668 0.6058 0.2882 0.0587 Uiso 1.00 1 calc
H(2) H 0.5193 0.6821 0.6445 0.0574 Uiso 1.00 1 calc
H(3) H 0.9197 0.5514 0.3332 0.0647 Uiso 1.00 1 calc
H(4) H 0.8281 0.5958 0.5561 0.0631 Uiso 1.00 1 calc
H(5) H 0.3842 0.6123 0.3400 0.0587 Uiso 1.00 1 calc
H(6) H -0.4505 1.1291 0.8660 0.0663 Uiso 1.00 1 calc
H(7) H -0.5422 1.0539 0.7436 0.0736 Uiso 1.00 1 calc
H(8) H -0.8278 1.1220 0.9772 0.1093 Uiso 1.00 1 calc
H(9) H -0.9354 1.2667 0.9586 0.1093 Uiso 1.00 1 calc
H(10) H -1.0138 1.1616 1.0029 0.1093 Uiso 1.00 1 calc

loop_
_atom_site_aniso_label
_atom_site_aniso_U_11
_atom_site_aniso_U_22
_atom_site_aniso_U_33
_atom_site_aniso_U_12
_atom_site_aniso_U_13
_atom_site_aniso_U_23
S(1) 0.0369(4) 0.0367(4) 0.0310(4) -0.0089(3) -0.0117(3) -0.0091(3)
S(2) 0.0336(4) 0.0317(4) 0.0343(4) -0.0111(3) -0.0115(3) -0.0054(3)
S(3) 0.0370(4) 0.0331(4) 0.0319(4) -0.0122(3) -0.0081(3) -0.0045(3)
S(4) 0.0366(4) 0.0396(4) 0.0471(5) -0.0140(3) -0.0126(4) -0.0105(4)
O(1) 0.058(1) 0.039(1) 0.028(1) -0.0247(9) -0.0143(9) -0.0014(9)
O(2) 0.045(1) 0.037(1) 0.023(1) -0.0199(9) -0.0119(9) 0.0012(9)
O(3) 0.062(1) 0.044(1) 0.031(1) -0.026(1) -0.015(1) -0.006(1)
O(4) 0.060(1) 0.045(1) 0.023(1) -0.025(1) -0.0120(10) 0.003(1)
O(5) 0.070(2) 0.054(1) 0.029(1) -0.040(1) -0.005(1) 0.001(1)
O(6) 0.071(2) 0.032(1) 0.042(1) -0.018(1) -0.010(1) -0.007(1)
O(7) 0.081(2) 0.058(2) 0.063(2) -0.040(1) 0.025(2) -0.006(2)
O(8) 0.065(2) 0.036(1) 0.053(2) -0.020(1) -0.019(1) 0.005(1)
N(1) 0.037(1) 0.038(1) 0.027(1) -0.013(1) -0.011(1) -0.003(1)
N(2) 0.037(1) 0.036(1) 0.024(1) -0.014(1) -0.008(1) -0.001(1)
N(3) 0.043(1) 0.028(1) 0.038(1) -0.014(1) -0.014(1) -0.001(1)
N(4) 0.054(2) 0.036(1) 0.032(1) -0.023(1) -0.010(1) 0.003(1)
N(5) 0.106(3) 0.099(3) 0.116(3) -0.034(2) -0.069(2) -0.004(3)
C(1) 0.033(2) 0.040(2) 0.038(2) -0.014(1) -0.011(1) 0.002(1)
C(2) 0.040(2) 0.038(2) 0.031(2) -0.015(1) -0.014(1) 0.003(1)
C(3) 0.043(2) 0.031(2) 0.023(1) -0.016(1) -0.013(1) 0.000(1)
C(4) 0.034(2) 0.029(2) 0.023(1) -0.009(1) -0.005(1) -0.005(1)
C(5) 0.036(2) 0.029(2) 0.026(2) -0.011(1) -0.006(1) -0.001(1)
C(6) 0.034(2) 0.022(1) 0.027(2) -0.010(1) -0.008(1) 0.001(1)
C(7) 0.035(2) 0.025(1) 0.031(2) -0.011(1) -0.009(1) -0.001(1)
C(8) 0.037(2) 0.029(2) 0.048(2) -0.013(1) -0.008(1) -0.001(2)
C(9) 0.030(2) 0.040(2) 0.046(2) -0.012(1) -0.003(1) -0.011(2)
C(10) 0.035(2) 0.035(2) 0.030(2) -0.016(1) -0.011(1) 0.001(1)
C(11) 0.024(1) 0.026(1) 0.027(1) -0.007(1) -0.008(1) -0.002(1)
C(12) 0.036(2) 0.027(1) 0.028(2) -0.011(1) -0.012(1) -0.001(1)
C(13) 0.030(1) 0.032(2) 0.030(2) -0.009(1) -0.009(1) -0.003(1)
C(14) 0.034(2) 0.027(2) 0.034(2) -0.005(1) -0.012(1) -0.002(1)
C(15) 0.037(2) 0.031(2) 0.025(2) -0.013(1) -0.007(1) 0.000(1)
C(16) 0.054(2) 0.055(3) 0.114(3) -0.016(2) -0.054(2) 0.002(2)
C(17) 0.046(2) 0.062(3) 0.119(4) -0.007(2) -0.038(2) -0.013(3)

loop_
_atom_type_symbol
_atom_type_description
_atom_type_scat_dispersion_real
_atom_type_scat_dispersion_imag
_atom_type_scat_source
C C 0.003 0.002
;International Tables for Crystallography
(1992, Vol. C, Tables 4.2.6.8 and 6.1.1.1)
;
N N 0.006 0.003
;International Tables for Crystallography
(1992, Vol. C, Tables 4.2.6.8 and 6.1.1.1)
;
S S 0.125 0.123
;International Tables for Crystallography
(1992, Vol. C, Tables 4.2.6.8 and 6.1.1.1)
;
O O 0.011 0.006
;International Tables for Crystallography
(1992, Vol. C, Tables 4.2.6.8 and 6.1.1.1)
;
H H 0.000 0.000
;International Tables for Crystallography
(1992, Vol. C, Table 6.1.1.2)
;

loop_
_geom_angle_atom_site_label_1
_geom_angle_atom_site_label_2
_geom_angle_atom_site_label_3
_geom_angle
_geom_angle_publ_flag
C(4) S(1) C(6) 94.9(2) yes
C(5) S(2) C(6) 94.9(2) yes
C(7) S(3) C(8) 95.7(2) yes
C(7) S(4) C(9) 95.3(2) yes
C(1) N(1) C(3) 108.2(3) yes
C(2) N(2) C(3) 108.7(3) yes
O(5) N(3) O(6) 120.8(3) yes
O(5) N(3) C(12) 120.7(3) yes
O(6) N(3) C(12) 118.4(3) yes
O(7) N(4) O(8) 122.8(3) yes
O(7) N(4) C(15) 118.4(3) yes
O(8) N(4) C(15) 118.8(3) yes
N(1) C(1) C(2) 107.8(3) yes
N(2) C(2) C(1) 106.9(3) yes
N(1) C(3) N(2) 108.4(3) yes
N(1) C(3) C(4) 125.5(3) yes
N(2) C(3) C(4) 126.1(3) yes
S(1) C(4) C(3) 118.0(3) yes
S(1) C(4) C(5) 116.4(2) yes
C(3) C(4) C(5) 125.5(3) yes
S(2) C(5) C(4) 117.9(2) yes
S(1) C(6) S(2) 115.9(2) yes
S(1) C(6) C(7) 122.7(3) yes
S(2) C(6) C(7) 121.4(3) yes
S(3) C(7) S(4) 114.9(2) yes
S(3) C(7) C(6) 121.7(3) yes
S(4) C(7) C(6) 123.5(3) yes
S(3) C(8) C(9) 116.7(3) yes
S(4) C(9) C(8) 117.3(3) yes
O(1) C(10) C(11) 117.2(3) yes
O(1) C(10) C(15) 124.2(3) yes
C(11) C(10) C(15) 118.6(3) yes
O(2) C(11) C(10) 115.7(3) yes
O(2) C(11) C(12) 126.5(3) yes
C(10) C(11) C(12) 117.8(3) yes
N(3) C(12) C(11) 118.9(3) yes
N(3) C(12) C(13) 118.2(3) yes
C(11) C(12) C(13) 122.9(3) yes
O(3) C(13) C(12) 125.2(3) yes
O(3) C(13) C(14) 116.2(3) yes
C(12) C(13) C(14) 118.6(3) yes
O(4) C(14) C(13) 117.2(3) yes
O(4) C(14) C(15) 125.7(3) yes
C(13) C(14) C(15) 117.1(3) yes
N(4) C(15) C(10) 117.4(3) yes
N(4) C(15) C(14) 118.0(3) yes
C(10) C(15) C(14) 124.6(3) yes
N(5) C(16) C(17) 177.5(5) yes

loop_
_geom_bond_atom_site_label_1
_geom_bond_atom_site_label_2
_geom_bond_distance
_geom_bond_publ_flag
S(1) C(4) 1.743(3) yes
S(1) C(6) 1.712(4) yes
S(2) C(5) 1.706(4) yes
S(2) C(6) 1.740(3) yes
S(3) C(7) 1.724(3) yes
S(3) C(8) 1.721(4) yes
S(4) C(7) 1.717(4) yes
S(4) C(9) 1.727(3) yes
O(1) C(10) 1.250(4) yes
O(2) C(11) 1.242(4) yes
O(3) C(13) 1.227(4) yes
O(4) C(14) 1.232(4) yes
O(5) N(3) 1.231(3) yes
O(6) N(3) 1.237(3) yes
O(7) N(4) 1.222(4) yes
O(8) N(4) 1.222(4) yes
N(1) C(1) 1.380(5) yes
N(1) C(3) 1.333(4) yes
N(2) C(2) 1.380(4) yes
N(2) C(3) 1.336(4) yes
N(3) C(12) 1.439(4) yes
N(4) C(15) 1.456(4) yes
N(5) C(16) 1.125(7) yes
C(1) C(2) 1.341(5) yes
C(3) C(4) 1.464(5) yes
C(4) C(5) 1.352(5) yes
C(6) C(7) 1.393(4) yes
C(8) C(9) 1.334(6) yes
C(10) C(11) 1.535(5) yes
C(10) C(15) 1.400(4) yes
C(11) C(12) 1.421(5) yes
C(12) C(13) 1.426(4) yes
C(13) C(14) 1.538(5) yes
C(14) C(15) 1.415(5) yes
C(16) C(17) 1.437(8) yes

loop_
_geom_contact_atom_site_label_1
_geom_contact_atom_site_label_2
_geom_contact_distance
_geom_contact_site_symmetry_2
S(1) O(2) 3.327(2) 2_666
S(1) S(4) 3.483(1) 2_576
S(1) N(5) 3.553(5) 1_655
S(2) O(4) 3.155(3) 2_665
S(2) O(3) 3.175(2) 2_665
S(2) S(3) 3.270(1) 2_576
S(2) N(5) 3.506(5) 2_476
S(3) O(3) 3.022(3) 1_466
S(3) O(6) 3.276(3) 1_466
S(3) O(8) 3.389(3) 1_456
S(4) O(5) 3.465(3) 2_566
O(1) O(3) 3.335(4) 2_665
O(1) C(17) 3.372(6) 2_576
O(1) C(8) 3.407(4) 2_576
O(2) N(2) 2.755(3) 2_666
O(2) C(3) 3.341(4) 2_666
O(2) C(4) 3.452(4) 2_666
O(2) O(4) 3.593(4) 2_665
O(3) C(8) 2.968(5) 1_644
O(3) C(5) 3.035(4) 2_665
O(3) C(10) 3.124(4) 2_665
O(3) C(11) 3.344(4) 2_665
O(4) C(2) 3.009(4) 1_554
O(4) C(1) 3.293(4) 2_765
O(4) C(5) 3.323(5) 2_665
O(4) N(2) 3.390(4) 1_554
O(4) O(5) 3.397(4) 2_665
O(5) N(2) 2.758(4) 2_666
O(5) O(8) 3.236(4) 2_665
O(5) C(9) 3.317(5) 2_566
O(5) N(4) 3.477(5) 2_665
O(5) C(2) 3.513(4) 2_666
O(6) C(17) 3.097(6) 2_566
O(6) O(8) 3.294(4) 2_665
O(6) C(16) 3.299(6) 2_566
O(6) C(8) 3.417(5) 1_644
O(7) C(1) 3.212(4) 2_765
O(7) C(7) 3.225(4) 1_654
O(7) C(6) 3.332(4) 1_654
O(8) C(8) 3.212(4) 1_654
O(8) N(3) 3.240(5) 2_665
O(8) C(17) 3.277(6) 2_576
O(8) C(9) 3.419(5) 1_654
O(8) C(8) 3.480(4) 2_576
N(2) C(5) 3.391(4) 2_666
N(4) C(17) 3.539(7) 2_576
N(5) C(1) 3.450(7) 2_576
C(2) C(5) 3.397(5) 2_666
C(5) C(8) 3.509(5) 2_576
C(6) C(7) 3.358(4) 2_576
C(6) C(6) 3.541(6) 2_576
C(10) C(13) 3.449(5) 2_665
C(11) C(13) 3.421(5) 2_665
C(11) C(14) 3.533(5) 2_665
C(12) C(14) 3.386(5) 2_665
C(12) C(17) 3.435(6) 1_744
C(12) C(15) 3.547(5) 2_665
C(12) C(13) 3.569(4) 2_665
C(13) C(17) 3.577(6) 1_744
C(13) C(16) 3.600(5) 1_744

loop_
_geom_hbond_atom_site_label_D
_geom_hbond_atom_site_label_H
_geom_hbond_atom_site_label_A
_geom_hbond_site_symmetry_A
_geom_hbond_distance_DH
_geom_hbond_distance_HA
_geom_hbond_distance_DA
_geom_hbond_angle_DHA
_geom_hbond_publ_flag
N(1) H(1) O(1) . 0.956 1.730 2.643(4) 158.301 no
N(1) H(1) O(2) . 0.956 2.396 3.024(4) 122.949 no
N(2) H(2) S(1) . 0.956 2.922 3.156(3) 95.227 no
N(2) H(2) O(4) 1_556 0.956 3.180 3.390(4) 94.386 no
N(2) H(2) O(2) 2_666 0.956 2.122 2.755(3) 122.429 no
N(2) H(2) O(5) 2_666 0.956 1.880 2.758(4) 151.409 no

loop_
_geom_torsion_atom_site_label_1
_geom_torsion_atom_site_label_2
_geom_torsion_atom_site_label_3
_geom_torsion_atom_site_label_4
_geom_torsion
_geom_torsion_publ_flag
S(1) C(4) C(3) N(1) -152.4(3) yes
S(1) C(4) C(3) N(2) 26.0(5) yes
S(1) C(4) C(5) S(2) -0.2(4) yes
S(1) C(6) S(2) C(5) 2.4(2) yes
S(1) C(6) C(7) S(3) 5.5(4) yes
S(1) C(6) C(7) S(4) -175.1(2) yes
S(2) C(5) C(4) C(3) -176.5(3) yes
S(2) C(6) S(1) C(4) -2.4(2) yes
S(2) C(6) C(7) S(3) -176.6(2) yes
S(2) C(6) C(7) S(4) 2.8(4) yes
S(3) C(7) S(4) C(9) -3.1(2) yes
S(3) C(8) C(9) S(4) -0.9(4) yes
S(4) C(7) S(3) C(8) 2.7(2) yes
O(1) C(10) C(11) O(2) -0.2(4) yes
O(1) C(10) C(11) C(12) -178.4(3) yes
O(1) C(10) C(15) N(4) -2.8(5) yes
O(1) C(10) C(15) C(14) 179.3(3) yes
O(2) C(11) C(10) C(15) 177.6(3) yes
O(2) C(11) C(12) N(3) -2.6(5) yes
O(2) C(11) C(12) C(13) 177.6(3) yes
O(3) C(13) C(12) N(3) 9.7(5) yes
O(3) C(13) C(12) C(11) -170.5(3) yes
O(3) C(13) C(14) O(4) -6.4(4) yes
O(3) C(13) C(14) C(15) 172.0(3) yes
O(4) C(14) C(13) C(12) 174.8(3) yes
O(4) C(14) C(15) N(4) 2.3(5) yes
O(4) C(14) C(15) C(10) -179.8(3) yes
O(5) N(3) C(12) C(11) 29.2(5) yes
O(5) N(3) C(12) C(13) -151.0(3) yes
O(6) N(3) C(12) C(11) -148.2(3) yes
O(6) N(3) C(12) C(13) 31.6(5) yes
O(7) N(4) C(15) C(10) 125.5(4) yes
O(7) N(4) C(15) C(14) -56.4(5) yes
O(8) N(4) C(15) C(10) -55.0(5) yes
O(8) N(4) C(15) C(14) 123.1(4) yes
N(1) C(1) C(2) N(2) -0.1(4) yes
N(1) C(3) N(2) C(2) 0.4(4) yes
N(1) C(3) C(4) C(5) 23.8(5) yes
N(2) C(3) N(1) C(1) -0.4(4) yes
N(2) C(3) C(4) C(5) -157.8(3) yes
N(3) C(12) C(11) C(10) 175.3(3) yes
N(3) C(12) C(13) C(14) -171.7(3) yes
N(4) C(15) C(10) C(11) 179.6(3) yes
N(4) C(15) C(14) C(13) -176.0(3) yes
C(1) N(1) C(3) C(4) 178.2(3) yes
C(1) C(2) N(2) C(3) -0.2(4) yes
C(2) N(2) C(3) C(4) -178.2(3) yes
C(2) C(1) N(1) C(3) 0.3(4) yes
C(3) C(4) S(1) C(6) 178.1(3) yes
C(4) S(1) C(6) C(7) 175.6(3) yes
C(4) C(5) S(2) C(6) -1.3(3) yes
C(5) S(2) C(6) C(7) -175.7(3) yes
C(5) C(4) S(1) C(6) 1.6(3) yes
C(6) C(7) S(3) C(8) -177.8(3) yes
C(6) C(7) S(4) C(9) 177.5(3) yes
C(7) S(3) C(8) C(9) -1.1(3) yes
C(7) S(4) C(9) C(8) 2.4(3) yes
C(10) C(11) C(12) C(13) -4.4(5) yes
C(10) C(15) C(14) C(13) 1.9(5) yes
C(11) C(10) C(15) C(14) 1.7(5) yes
C(11) C(12) C(13) C(14) 8.1(5) yes
C(12) C(11) C(10) C(15) -0.6(4) yes
C(12) C(13) C(14) C(15) -6.7(4) yes
C(12) C(13) C(14) C(15) -6.7(4) yes
